data_7128340
loop_
_publ_author_name
'Liang, Qiuming'
'Hayashi, Kasumi'
'Zeng, Yimin'
'Jimenez-Santiago, Jose L'
'Song, Datong'

_publ_section_title
;
 Constructing fused N-heterocycles from unprotected mesoionic
 N-heterocyclic olefins and organic azides <i>via</i> diazo transfer.
;
_journal_issue 50
_journal_name_full 'Chemical communications (Cambridge, England)'
_journal_page_first 6137
_journal_page_last 6140
_journal_paper_doi 10.1039/d1cc02245h
_journal_volume 57
_journal_year 2021
_chemical_formula_sum 'C25 H25 N3'
_chemical_formula_weight 367.48
_space_group_crystal_system monoclinic
_space_group_IT_number 15
_space_group_name_Hall '-C 2yc'
_space_group_name_H-M_alt 'C 1 2/c 1'
_atom_sites_solution_hydrogens geom
_audit_creation_method SHELXL-2016/6
_audit_update_record
;
2021-04-08 deposited with the CCDC.	2021-05-19 downloaded from the CCDC.
;
_cell_angle_alpha 90
_cell_angle_beta 91.565(13)
_cell_angle_gamma 90
_cell_formula_units_Z 16
_cell_length_a 22.126(7)
_cell_length_b 22.131(6)
_cell_length_c 17.067(5)
_cell_measurement_reflns_used 91833
_cell_measurement_temperature 150(2)
_cell_measurement_theta_max 27.588
_cell_measurement_theta_min 1.302
_cell_volume 8354(4)
_computing_structure_refinement 'SHELXL-2016/6 (Sheldrick, 2016)'
_computing_structure_solution 'SHELXT 2014/5 (Sheldrick, 2014)'
_diffrn_ambient_temperature 150(2)
_diffrn_measured_fraction_theta_full 0.997
_diffrn_measured_fraction_theta_max 0.993
_diffrn_measurement_device_type 'Bruker Kappa Photon II'
_diffrn_measurement_method 'omega and phi scans'
_diffrn_radiation_type MoK\a
_diffrn_radiation_wavelength 0.71073
_diffrn_reflns_av_R_equivalents 0.1243
_diffrn_reflns_av_unetI/netI 0.1053
_diffrn_reflns_Laue_measured_fraction_full 0.997
_diffrn_reflns_Laue_measured_fraction_max 0.993
_diffrn_reflns_limit_h_max 28
_diffrn_reflns_limit_h_min -28
_diffrn_reflns_limit_k_max 28
_diffrn_reflns_limit_k_min -28
_diffrn_reflns_limit_l_max 22
_diffrn_reflns_limit_l_min -22
_diffrn_reflns_number 91833
_diffrn_reflns_point_group_measured_fraction_full 0.997
_diffrn_reflns_point_group_measured_fraction_max 0.993
_diffrn_reflns_theta_full 25.242
_diffrn_reflns_theta_max 27.588
_diffrn_reflns_theta_min 1.302
_exptl_absorpt_coefficient_mu 0.069
_exptl_absorpt_correction_T_max 0.7409
_exptl_absorpt_correction_T_min 0.6652
_exptl_absorpt_correction_type multi-scan
_exptl_absorpt_process_details
;
 SADABS 2016/2: Krause, L., Herbst-Irmer, R., Sheldrick G.M. & Stalke D.,
 J. Appl. Cryst. 48 (2015) 3-10
;
_exptl_crystal_colour purple
_exptl_crystal_density_diffrn 1.169
_exptl_crystal_description plate
_exptl_crystal_F_000 3136
_exptl_crystal_size_max 0.4
_exptl_crystal_size_mid 0.3
_exptl_crystal_size_min 0.05
_refine_diff_density_max 0.405
_refine_diff_density_min -0.380
_refine_diff_density_rms 0.114
_refine_ls_extinction_coef 0.0049(5)
_refine_ls_extinction_expression Fc^*^=kFc[1+0.001xFc^2^\l^3^/sin(2\q)]^-1/4^
_refine_ls_extinction_method 'SHELXL-2016/6 (Sheldrick 2016)'
_refine_ls_goodness_of_fit_ref 1.054
_refine_ls_hydrogen_treatment constr
_refine_ls_matrix_type full
_refine_ls_number_parameters 512
_refine_ls_number_reflns 9621
_refine_ls_number_restraints 0
_refine_ls_restrained_S_all 1.054
_refine_ls_R_factor_all 0.1502
_refine_ls_R_factor_gt 0.0840
_refine_ls_shift/su_max 0.000
_refine_ls_shift/su_mean 0.000
_refine_ls_structure_factor_coef Fsqd
_refine_ls_weighting_details 'w=1/[\s^2^(Fo^2^)+(0.0886P)^2^+13.3408P] where P=(Fo^2^+2Fc^2^)/3'
_refine_ls_weighting_scheme calc
_refine_ls_wR_factor_gt 0.2117
_refine_ls_wR_factor_ref 0.2441
_reflns_Friedel_coverage 0.000
_reflns_number_gt 5312
_reflns_number_total 9621
_reflns_threshold_expression 'I > 2\s(I)'
_cod_data_source_file d1cc02245h2.cif
_cod_data_source_block wl461a
_cod_depositor_comments 'Adding full bibliography for 7128333--7128355.cif.'
_cod_original_sg_symbol_H-M 'C 2/c'
_cod_database_code 7128340
_shelx_shelxl_version_number 2016/6
_shelx_space_group_comment
;
The symmetry employed for this shelxl refinement is uniquely defined
by the following loop, which should always be used as a source of
symmetry information in preference to the above space-group names.
They are only intended as comments.
;

loop_
_space_group_symop_operation_xyz
'x, y, z'
'-x, y, -z+1/2'
'x+1/2, y+1/2, z'
'-x+1/2, y+1/2, -z+1/2'
'-x, -y, -z'
'x, -y, z-1/2'
'-x+1/2, -y+1/2, -z'
'x+1/2, -y+1/2, z-1/2'

loop_
_atom_site_label
_atom_site_type_symbol
_atom_site_fract_x
_atom_site_fract_y
_atom_site_fract_z
_atom_site_U_iso_or_equiv
_atom_site_adp_type
_atom_site_occupancy
_atom_site_site_symmetry_order
_atom_site_calc_flag
_atom_site_refinement_flags_posn
_atom_site_refinement_flags_adp
_atom_site_refinement_flags_occupancy
_atom_site_disorder_assembly
_atom_site_disorder_group
N1 N 0.58255(11) 0.03507(12) 0.19671(14) 0.0426(6) Uani 1 1 d . . . . .
C1 C 0.61406(16) -0.08658(16) 0.40503(18) 0.0498(8) Uani 1 1 d . . . . .
H1A H 0.625409 -0.045870 0.415223 0.060 Uiso 1 1 calc R U . . .
N2 N 0.60767(12) 0.09131(12) 0.20070(15) 0.0445(7) Uani 1 1 d . . . . .
C2 C 0.62271(19) -0.12908(18) 0.4627(2) 0.0631(10) Uani 1 1 d . . . . .
H2A H 0.639261 -0.117149 0.512308 0.076 Uiso 1 1 calc R U . . .
C3 C 0.6077(2) -0.18914(19) 0.4500(2) 0.0712(12) Uani 1 1 d . . . . .
H3A H 0.614775 -0.218497 0.489767 0.085 Uiso 1 1 calc R U . . .
N3 N 0.63382(11) 0.09128(11) 0.27072(14) 0.0403(6) Uani 1 1 d . . . . .
N4 N 0.58188(11) 0.47668(11) 0.29798(13) 0.0357(6) Uani 1 1 d . . . . .
C4 C 0.58225(19) -0.20553(18) 0.3783(2) 0.0659(11) Uani 1 1 d . . . . .
H4A H 0.571078 -0.246420 0.369060 0.079 Uiso 1 1 calc R U . . .
N5 N 0.60557(11) 0.42018(11) 0.29558(14) 0.0375(6) Uani 1 1 d . . . . .
C5 C 0.57299(16) -0.16358(17) 0.3205(2) 0.0548(9) Uani 1 1 d . . . . .
H5A H 0.555434 -0.176106 0.271751 0.066 Uiso 1 1 calc R U . . .
C6 C 0.58875(14) -0.10184(15) 0.33095(18) 0.0446(8) Uani 1 1 d . . . . .
N6 N 0.62829(11) 0.41834(11) 0.22525(13) 0.0353(6) Uani 1 1 d . . . . .
C7 C 0.57769(14) -0.06069(15) 0.26706(18) 0.0439(8) Uani 1 1 d . . . . .
H7A H 0.555536 -0.076399 0.223155 0.053 Uiso 1 1 calc R U . . .
C8 C 0.59532(13) -0.00132(15) 0.26189(17) 0.0401(7) Uani 1 1 d . . . . .
C9 C 0.62827(13) 0.03937(14) 0.31093(17) 0.0390(7) Uani 1 1 d . . . . .
H9A H 0.643541 0.031471 0.362482 0.047 Uiso 1 1 calc R U . . .
C10 C 0.66612(15) 0.14381(14) 0.29865(18) 0.0422(7) Uani 1 1 d . . . . .
C11 C 0.72853(15) 0.14076(14) 0.3063(2) 0.0484(8) Uani 1 1 d . . . . .
C12 C 0.75853(17) 0.19009(15) 0.3395(2) 0.0570(9) Uani 1 1 d . . . . .
H12A H 0.801253 0.188672 0.346415 0.068 Uiso 1 1 calc R U . . .
C13 C 0.7278(2) 0.24104(15) 0.3626(2) 0.0600(10) Uani 1 1 d . . . . .
C14 C 0.6652(2) 0.24261(15) 0.35206(19) 0.0578(10) Uani 1 1 d . . . . .
H14A H 0.643958 0.277885 0.367037 0.069 Uiso 1 1 calc R U . . .
C15 C 0.63307(16) 0.19468(15) 0.32058(18) 0.0498(9) Uani 1 1 d . . . . .
C16 C 0.76379(16) 0.08659(16) 0.2795(3) 0.0663(11) Uani 1 1 d . . . . .
H16A H 0.804533 0.099269 0.265469 0.099 Uiso 1 1 calc R U . . .
H16B H 0.743178 0.068495 0.233667 0.099 Uiso 1 1 calc R U . . .
H16C H 0.766569 0.056810 0.321925 0.099 Uiso 1 1 calc R U . . .
C17 C 0.7615(3) 0.29361(18) 0.3995(3) 0.0872(15) Uani 1 1 d . . . . .
H17A H 0.797570 0.302369 0.369321 0.131 Uiso 1 1 calc R U . . .
H17B H 0.773716 0.283353 0.453499 0.131 Uiso 1 1 calc R U . . .
H17C H 0.735221 0.329221 0.399540 0.131 Uiso 1 1 calc R U . . .
C18 C 0.56570(18) 0.1952(2) 0.3111(2) 0.0708(12) Uani 1 1 d . . . . .
H18A H 0.548924 0.159889 0.337536 0.106 Uiso 1 1 calc R U . . .
H18B H 0.554330 0.193876 0.255258 0.106 Uiso 1 1 calc R U . . .
H18C H 0.549671 0.232158 0.334415 0.106 Uiso 1 1 calc R U . . .
C19 C 0.55005(14) 0.01759(17) 0.12580(18) 0.0488(8) Uani 1 1 d . . . . .
H19A H 0.543091 0.053777 0.092661 0.059 Uiso 1 1 calc R U . . .
H19B H 0.510108 0.001104 0.139490 0.059 Uiso 1 1 calc R U . . .
C20 C 0.58398(15) -0.02935(15) 0.07954(17) 0.0454(8) Uani 1 1 d . . . . .
C21 C 0.64552(15) -0.02381(15) 0.06894(18) 0.0480(8) Uani 1 1 d . . . . .
H21A H 0.666732 0.010015 0.090154 0.058 Uiso 1 1 calc R U . . .
C22 C 0.6764(2) -0.06744(18) 0.0275(2) 0.0638(11) Uani 1 1 d . . . . .
H22A H 0.718759 -0.063815 0.020912 0.077 Uiso 1 1 calc R U . . .
C23 C 0.6455(2) -0.11581(19) -0.0040(2) 0.0700(12) Uani 1 1 d . . . . .
H23A H 0.666680 -0.145584 -0.032579 0.084 Uiso 1 1 calc R U . . .
C24 C 0.5843(3) -0.12159(18) 0.0053(2) 0.0749(13) Uani 1 1 d . . . . .
H24A H 0.563416 -0.155238 -0.016891 0.090 Uiso 1 1 calc R U . . .
C25 C 0.5528(2) -0.07833(18) 0.0472(2) 0.0627(11) Uani 1 1 d . . . . .
H25A H 0.510447 -0.082251 0.053626 0.075 Uiso 1 1 calc R U . . .
C26 C 0.59690(15) 0.59395(15) 0.08361(17) 0.0438(8) Uani 1 1 d . . . . .
H26A H 0.606950 0.552980 0.073635 0.053 Uiso 1 1 calc R U . . .
C27 C 0.59956(17) 0.63593(16) 0.0232(2) 0.0546(9) Uani 1 1 d . . . . .
H27A H 0.611656 0.623113 -0.027113 0.066 Uiso 1 1 calc R U . . .
C28 C 0.58496(18) 0.69591(17) 0.0348(2) 0.0602(10) Uani 1 1 d . . . . .
H28A H 0.586992 0.724294 -0.006755 0.072 Uiso 1 1 calc R U . . .
C29 C 0.56738(17) 0.71361(17) 0.1083(2) 0.0575(9) Uani 1 1 d . . . . .
H29A H 0.556932 0.754627 0.117284 0.069 Uiso 1 1 calc R U . . .
C30 C 0.56478(15) 0.67298(14) 0.16835(19) 0.0465(8) Uani 1 1 d . . . . .
H30A H 0.552568 0.686697 0.218232 0.056 Uiso 1 1 calc R U . . .
C31 C 0.57965(13) 0.61090(14) 0.15907(17) 0.0386(7) Uani 1 1 d . . . . .
C32 C 0.57513(13) 0.57174(13) 0.22525(17) 0.0366(7) Uani 1 1 d . . . . .
H32A H 0.558607 0.589231 0.270769 0.044 Uiso 1 1 calc R U . . .
C33 C 0.59175(12) 0.51157(13) 0.23152(16) 0.0340(6) Uani 1 1 d . . . . .
C34 C 0.62144(13) 0.46961(12) 0.18339(17) 0.0349(7) Uani 1 1 d . . . . .
H34A H 0.634160 0.476302 0.131384 0.042 Uiso 1 1 calc R U . . .
C35 C 0.65946(14) 0.36417(13) 0.20124(16) 0.0369(7) Uani 1 1 d . . . . .
C36 C 0.72235(14) 0.36321(13) 0.20835(17) 0.0400(7) Uani 1 1 d . . . . .
C37 C 0.75187(16) 0.31190(15) 0.18219(19) 0.0473(8) Uani 1 1 d . . . . .
H37A H 0.794753 0.310025 0.185722 0.057 Uiso 1 1 calc R U . . .
C38 C 0.71944(19) 0.26308(15) 0.15081(19) 0.0528(9) Uani 1 1 d . . . . .
C39 C 0.65699(19) 0.26611(15) 0.14666(18) 0.0529(9) Uani 1 1 d . . . . .
H39A H 0.634906 0.232334 0.126880 0.064 Uiso 1 1 calc R U . . .
C40 C 0.62551(15) 0.31686(14) 0.17043(17) 0.0430(8) Uani 1 1 d . . . . .
C41 C 0.75761(16) 0.41566(16) 0.2421(2) 0.0535(9) Uani 1 1 d . . . . .
H41A H 0.797782 0.401818 0.259786 0.080 Uiso 1 1 calc R U . . .
H41B H 0.736200 0.432490 0.286614 0.080 Uiso 1 1 calc R U . . .
H41C H 0.761830 0.446845 0.201832 0.080 Uiso 1 1 calc R U . . .
C42 C 0.7528(2) 0.20849(17) 0.1207(2) 0.0783(13) Uani 1 1 d . . . . .
H42A H 0.790122 0.202580 0.151887 0.117 Uiso 1 1 calc R U . . .
H42B H 0.762627 0.214908 0.065665 0.117 Uiso 1 1 calc R U . . .
H42C H 0.727101 0.172602 0.124933 0.117 Uiso 1 1 calc R U . . .
C43 C 0.55746(16) 0.32165(19) 0.1619(2) 0.0642(11) Uani 1 1 d . . . . .
H43A H 0.546732 0.358701 0.133337 0.096 Uiso 1 1 calc R U . . .
H43B H 0.539886 0.322795 0.214002 0.096 Uiso 1 1 calc R U . . .
H43C H 0.541654 0.286566 0.132945 0.096 Uiso 1 1 calc R U . . .
C44 C 0.55576(13) 0.49682(14) 0.37091(16) 0.0377(7) Uani 1 1 d . . . . .
H44A H 0.544961 0.461150 0.402615 0.045 Uiso 1 1 calc R U . . .
H44B H 0.518213 0.519745 0.358905 0.045 Uiso 1 1 calc R U . . .
C45 C 0.59909(14) 0.53630(14) 0.41787(17) 0.0394(7) Uani 1 1 d . . . . .
C46 C 0.58099(18) 0.59396(15) 0.44188(19) 0.0547(9) Uani 1 1 d . . . . .
H46A H 0.541508 0.608303 0.428893 0.066 Uiso 1 1 calc R U . . .
C47 C 0.6209(2) 0.62968(17) 0.4845(2) 0.0669(12) Uani 1 1 d . . . . .
H47A H 0.608501 0.668644 0.500935 0.080 Uiso 1 1 calc R U . . .
C48 C 0.6784(2) 0.61012(18) 0.50361(19) 0.0590(10) Uani 1 1 d . . . . .
H48A H 0.705381 0.635421 0.532811 0.071 Uiso 1 1 calc R U . . .
C49 C 0.69655(17) 0.55362(19) 0.4802(2) 0.0574(9) Uani 1 1 d . . . . .
H49A H 0.736148 0.539732 0.493467 0.069 Uiso 1 1 calc R U . . .
C50 C 0.65723(15) 0.51703(16) 0.43732(19) 0.0479(8) Uani 1 1 d . . . . .
H50A H 0.670212 0.478215 0.420997 0.057 Uiso 1 1 calc R U . . .

loop_
_atom_site_aniso_label
_atom_site_aniso_U_11
_atom_site_aniso_U_22
_atom_site_aniso_U_33
_atom_site_aniso_U_23
_atom_site_aniso_U_13
_atom_site_aniso_U_12
N1 0.0394(14) 0.0507(17) 0.0375(14) 0.0000(12) -0.0062(11) 0.0043(12)
C1 0.057(2) 0.053(2) 0.0398(18) 0.0003(15) -0.0026(15) -0.0032(16)
N2 0.0408(15) 0.0525(17) 0.0397(15) -0.0033(12) -0.0056(11) 0.0101(13)
C2 0.083(3) 0.067(3) 0.0387(19) 0.0057(18) -0.0090(18) -0.014(2)
C3 0.103(3) 0.061(3) 0.049(2) 0.0148(19) -0.008(2) -0.017(2)
N3 0.0398(14) 0.0431(15) 0.0375(14) -0.0019(12) -0.0064(11) 0.0106(12)
N4 0.0382(14) 0.0355(14) 0.0337(13) -0.0012(10) 0.0030(10) 0.0012(11)
C4 0.079(3) 0.059(2) 0.059(2) 0.0042(19) -0.004(2) -0.027(2)
N5 0.0432(14) 0.0336(13) 0.0358(14) -0.0024(11) 0.0034(11) -0.0017(11)
C5 0.054(2) 0.065(2) 0.0452(19) -0.0025(17) -0.0046(16) -0.0176(18)
C6 0.0362(17) 0.057(2) 0.0404(17) -0.0002(15) -0.0001(13) -0.0057(15)
N6 0.0400(14) 0.0325(13) 0.0335(13) -0.0027(10) 0.0024(11) -0.0028(10)
C7 0.0330(16) 0.061(2) 0.0372(17) -0.0010(15) -0.0048(13) -0.0074(15)
C8 0.0307(15) 0.057(2) 0.0329(16) -0.0011(14) -0.0021(12) 0.0049(14)
C9 0.0372(16) 0.0447(18) 0.0348(16) 0.0014(14) -0.0051(12) 0.0046(13)
C10 0.0483(19) 0.0383(17) 0.0396(17) 0.0008(13) -0.0066(14) 0.0115(14)
C11 0.053(2) 0.0336(17) 0.058(2) 0.0024(15) -0.0104(16) 0.0061(15)
C12 0.061(2) 0.041(2) 0.067(2) 0.0042(17) -0.0163(18) -0.0047(17)
C13 0.103(3) 0.0331(18) 0.043(2) 0.0059(15) -0.010(2) -0.0028(19)
C14 0.099(3) 0.0387(19) 0.0361(18) 0.0013(15) 0.0007(18) 0.025(2)
C15 0.065(2) 0.048(2) 0.0362(17) 0.0018(15) -0.0026(15) 0.0253(17)
C16 0.042(2) 0.043(2) 0.114(3) -0.005(2) -0.006(2) 0.0093(16)
C17 0.152(5) 0.045(2) 0.063(3) -0.002(2) -0.018(3) -0.020(3)
C18 0.071(3) 0.087(3) 0.054(2) -0.002(2) -0.0008(19) 0.042(2)
C19 0.0408(18) 0.067(2) 0.0380(17) 0.0009(16) -0.0064(14) -0.0007(16)
C20 0.056(2) 0.052(2) 0.0280(15) 0.0040(14) -0.0075(14) -0.0064(16)
C21 0.055(2) 0.0483(19) 0.0404(18) -0.0022(15) -0.0024(15) 0.0029(16)
C22 0.080(3) 0.070(3) 0.0412(19) -0.0022(19) -0.0094(18) 0.016(2)
C23 0.108(4) 0.063(3) 0.038(2) -0.0001(18) -0.011(2) 0.024(3)
C24 0.132(5) 0.053(2) 0.039(2) -0.0029(18) -0.015(2) -0.010(3)
C25 0.079(3) 0.069(3) 0.0396(19) 0.0039(18) -0.0086(18) -0.024(2)
C26 0.054(2) 0.0395(17) 0.0376(17) 0.0014(14) 0.0014(14) -0.0013(15)
C27 0.074(3) 0.052(2) 0.0382(18) 0.0047(16) 0.0066(16) -0.0013(18)
C28 0.082(3) 0.049(2) 0.050(2) 0.0158(17) 0.0041(19) 0.0021(19)
C29 0.070(2) 0.046(2) 0.056(2) 0.0090(17) 0.0085(18) 0.0069(18)
C30 0.052(2) 0.0417(18) 0.0462(19) 0.0022(15) 0.0049(15) 0.0063(15)
C31 0.0357(16) 0.0404(17) 0.0395(17) 0.0016(13) -0.0010(13) -0.0035(13)
C32 0.0334(15) 0.0423(17) 0.0342(15) -0.0013(13) 0.0039(12) 0.0030(13)
C33 0.0302(15) 0.0403(17) 0.0315(15) 0.0009(12) 0.0012(11) -0.0015(12)
C34 0.0382(16) 0.0344(16) 0.0320(15) 0.0026(12) 0.0005(12) -0.0040(13)
C35 0.0472(18) 0.0302(15) 0.0335(15) -0.0018(12) 0.0059(13) -0.0011(13)
C36 0.0488(19) 0.0345(16) 0.0369(16) 0.0013(13) 0.0017(14) -0.0008(14)
C37 0.052(2) 0.0418(19) 0.0477(19) 0.0002(15) 0.0038(15) 0.0076(15)
C38 0.085(3) 0.0364(18) 0.0374(18) 0.0006(14) 0.0122(17) 0.0119(18)
C39 0.085(3) 0.0371(18) 0.0373(18) -0.0077(14) 0.0073(17) -0.0119(18)
C40 0.056(2) 0.0390(17) 0.0344(16) -0.0019(13) 0.0059(14) -0.0115(15)
C41 0.049(2) 0.046(2) 0.065(2) -0.0039(17) -0.0042(17) -0.0023(16)
C42 0.125(4) 0.045(2) 0.066(3) -0.0079(19) 0.023(3) 0.025(2)
C43 0.053(2) 0.071(3) 0.070(3) -0.017(2) 0.0111(18) -0.0207(19)
C44 0.0376(16) 0.0429(17) 0.0330(15) 0.0011(13) 0.0047(12) 0.0021(13)
C45 0.0488(18) 0.0384(17) 0.0311(15) 0.0034(13) 0.0040(13) 0.0026(14)
C46 0.079(3) 0.046(2) 0.0386(18) -0.0003(15) -0.0039(17) 0.0162(18)
C47 0.121(4) 0.0374(19) 0.042(2) -0.0023(16) -0.010(2) -0.001(2)
C48 0.086(3) 0.058(2) 0.0325(17) 0.0000(16) 0.0028(18) -0.028(2)
C49 0.053(2) 0.077(3) 0.0427(19) -0.0043(18) 0.0031(16) -0.0121(19)
C50 0.0471(19) 0.053(2) 0.0439(18) -0.0078(15) 0.0029(14) 0.0017(16)

loop_
_atom_type_symbol
_atom_type_description
_atom_type_scat_dispersion_real
_atom_type_scat_dispersion_imag
_atom_type_scat_source
C C 0.0033 0.0016 'International Tables Vol C Tables 4.2.6.8 and 6.1.1.4'
H H 0.0000 0.0000 'International Tables Vol C Tables 4.2.6.8 and 6.1.1.4'
N N 0.0061 0.0033 'International Tables Vol C Tables 4.2.6.8 and 6.1.1.4'

loop_
_geom_angle_atom_site_label_1
_geom_angle_atom_site_label_2
_geom_angle_atom_site_label_3
_geom_angle
_geom_angle_site_symmetry_1
_geom_angle_site_symmetry_3
_geom_angle_publ_flag
N2 N1 C8 114.4(2) . . ?
N2 N1 C19 118.6(3) . . ?
C8 N1 C19 126.8(3) . . ?
C2 C1 C6 121.6(3) . . ?
C2 C1 H1A 119.2 . . ?
C6 C1 H1A 119.2 . . ?
N3 N2 N1 102.3(2) . . ?
C1 C2 C3 121.1(3) . . ?
C1 C2 H2A 119.5 . . ?
C3 C2 H2A 119.5 . . ?
C4 C3 C2 118.8(4) . . ?
C4 C3 H3A 120.6 . . ?
C2 C3 H3A 120.6 . . ?
N2 N3 C9 114.9(3) . . ?
N2 N3 C10 120.2(3) . . ?
C9 N3 C10 124.9(2) . . ?
N5 N4 C33 114.6(2) . . ?
N5 N4 C44 118.1(2) . . ?
C33 N4 C44 126.9(2) . . ?
C5 C4 C3 120.7(4) . . ?
C5 C4 H4A 119.7 . . ?
C3 C4 H4A 119.7 . . ?
N6 N5 N4 102.3(2) . . ?
C4 C5 C6 122.1(3) . . ?
C4 C5 H5A 118.9 . . ?
C6 C5 H5A 118.9 . . ?
C1 C6 C5 115.7(3) . . ?
C1 C6 C7 125.7(3) . . ?
C5 C6 C7 118.6(3) . . ?
N5 N6 C34 114.7(2) . . ?
N5 N6 C35 118.7(2) . . ?
C34 N6 C35 126.5(2) . . ?
C8 C7 C6 127.7(3) . . ?
C8 C7 H7A 116.1 . . ?
C6 C7 H7A 116.1 . . ?
C7 C8 N1 123.4(3) . . ?
C7 C8 C9 135.4(3) . . ?
N1 C8 C9 101.2(3) . . ?
N3 C9 C8 107.1(2) . . ?
N3 C9 H9A 126.5 . . ?
C8 C9 H9A 126.5 . . ?
C11 C10 C15 122.8(3) . . ?
C11 C10 N3 118.5(3) . . ?
C15 C10 N3 118.7(3) . . ?
C10 C11 C12 117.6(3) . . ?
C10 C11 C16 122.2(3) . . ?
C12 C11 C16 120.2(3) . . ?
C13 C12 C11 121.7(4) . . ?
C13 C12 H12A 119.2 . . ?
C11 C12 H12A 119.2 . . ?
C12 C13 C14 118.6(3) . . ?
C12 C13 C17 120.5(4) . . ?
C14 C13 C17 120.9(4) . . ?
C15 C14 C13 122.2(3) . . ?
C15 C14 H14A 118.9 . . ?
C13 C14 H14A 118.9 . . ?
C14 C15 C10 117.1(3) . . ?
C14 C15 C18 122.6(3) . . ?
C10 C15 C18 120.3(3) . . ?
C11 C16 H16A 109.5 . . ?
C11 C16 H16B 109.5 . . ?
H16A C16 H16B 109.5 . . ?
C11 C16 H16C 109.5 . . ?
H16A C16 H16C 109.5 . . ?
H16B C16 H16C 109.5 . . ?
C13 C17 H17A 109.5 . . ?
C13 C17 H17B 109.5 . . ?
H17A C17 H17B 109.5 . . ?
C13 C17 H17C 109.5 . . ?
H17A C17 H17C 109.5 . . ?
H17B C17 H17C 109.5 . . ?
C15 C18 H18A 109.5 . . ?
C15 C18 H18B 109.5 . . ?
H18A C18 H18B 109.5 . . ?
C15 C18 H18C 109.5 . . ?
H18A C18 H18C 109.5 . . ?
H18B C18 H18C 109.5 . . ?
N1 C19 C20 112.2(3) . . ?
N1 C19 H19A 109.2 . . ?
C20 C19 H19A 109.2 . . ?
N1 C19 H19B 109.2 . . ?
C20 C19 H19B 109.2 . . ?
H19A C19 H19B 107.9 . . ?
C21 C20 C25 119.8(3) . . ?
C21 C20 C19 120.7(3) . . ?
C25 C20 C19 119.5(3) . . ?
C20 C21 C22 120.3(3) . . ?
C20 C21 H21A 119.8 . . ?
C22 C21 H21A 119.8 . . ?
C23 C22 C21 119.7(4) . . ?
C23 C22 H22A 120.1 . . ?
C21 C22 H22A 120.1 . . ?
C22 C23 C24 120.6(4) . . ?
C22 C23 H23A 119.7 . . ?
C24 C23 H23A 119.7 . . ?
C23 C24 C25 120.3(4) . . ?
C23 C24 H24A 119.8 . . ?
C25 C24 H24A 119.8 . . ?
C20 C25 C24 119.3(4) . . ?
C20 C25 H25A 120.4 . . ?
C24 C25 H25A 120.4 . . ?
C27 C26 C31 121.3(3) . . ?
C27 C26 H26A 119.4 . . ?
C31 C26 H26A 119.4 . . ?
C28 C27 C26 121.4(3) . . ?
C28 C27 H27A 119.3 . . ?
C26 C27 H27A 119.3 . . ?
C29 C28 C27 118.4(3) . . ?
C29 C28 H28A 120.8 . . ?
C27 C28 H28A 120.8 . . ?
C30 C29 C28 120.9(3) . . ?
C30 C29 H29A 119.6 . . ?
C28 C29 H29A 119.6 . . ?
C29 C30 C31 122.5(3) . . ?
C29 C30 H30A 118.7 . . ?
C31 C30 H30A 118.7 . . ?
C26 C31 C30 115.4(3) . . ?
C26 C31 C32 126.1(3) . . ?
C30 C31 C32 118.4(3) . . ?
C33 C32 C31 128.3(3) . . ?
C33 C32 H32A 115.8 . . ?
C31 C32 H32A 115.8 . . ?
C32 C33 N4 123.2(3) . . ?
C32 C33 C34 135.5(3) . . ?
N4 C33 C34 101.2(2) . . ?
N6 C34 C33 107.0(2) . . ?
N6 C34 H34A 126.5 . . ?
C33 C34 H34A 126.5 . . ?
C40 C35 C36 123.5(3) . . ?
C40 C35 N6 118.4(3) . . ?
C36 C35 N6 118.1(3) . . ?
C37 C36 C35 117.5(3) . . ?
C37 C36 C41 120.7(3) . . ?
C35 C36 C41 121.9(3) . . ?
C36 C37 C38 121.0(3) . . ?
C36 C37 H37A 119.5 . . ?
C38 C37 H37A 119.5 . . ?
C39 C38 C37 119.0(3) . . ?
C39 C38 C42 121.1(4) . . ?
C37 C38 C42 119.9(4) . . ?
C38 C39 C40 122.2(3) . . ?
C38 C39 H39A 118.9 . . ?
C40 C39 H39A 118.9 . . ?
C35 C40 C39 116.8(3) . . ?
C35 C40 C43 120.8(3) . . ?
C39 C40 C43 122.3(3) . . ?
C36 C41 H41A 109.5 . . ?
C36 C41 H41B 109.5 . . ?
H41A C41 H41B 109.5 . . ?
C36 C41 H41C 109.5 . . ?
H41A C41 H41C 109.5 . . ?
H41B C41 H41C 109.5 . . ?
C38 C42 H42A 109.5 . . ?
C38 C42 H42B 109.5 . . ?
H42A C42 H42B 109.5 . . ?
C38 C42 H42C 109.5 . . ?
H42A C42 H42C 109.5 . . ?
H42B C42 H42C 109.5 . . ?
C40 C43 H43A 109.5 . . ?
C40 C43 H43B 109.5 . . ?
H43A C43 H43B 109.5 . . ?
C40 C43 H43C 109.5 . . ?
H43A C43 H43C 109.5 . . ?
H43B C43 H43C 109.5 . . ?
N4 C44 C45 111.7(2) . . ?
N4 C44 H44A 109.3 . . ?
C45 C44 H44A 109.3 . . ?
N4 C44 H44B 109.3 . . ?
C45 C44 H44B 109.3 . . ?
H44A C44 H44B 107.9 . . ?
C50 C45 C46 118.7(3) . . ?
C50 C45 C44 121.3(3) . . ?
C46 C45 C44 119.9(3) . . ?
C47 C46 C45 119.5(4) . . ?
C47 C46 H46A 120.3 . . ?
C45 C46 H46A 120.3 . . ?
C48 C47 C46 121.4(4) . . ?
C48 C47 H47A 119.3 . . ?
C46 C47 H47A 119.3 . . ?
C47 C48 C49 119.5(3) . . ?
C47 C48 H48A 120.2 . . ?
C49 C48 H48A 120.2 . . ?
C48 C49 C50 120.1(4) . . ?
C48 C49 H49A 120.0 . . ?
C50 C49 H49A 120.0 . . ?
C49 C50 C45 120.8(3) . . ?
C49 C50 H50A 119.6 . . ?
C45 C50 H50A 119.6 . . ?

loop_
_geom_bond_atom_site_label_1
_geom_bond_atom_site_label_2
_geom_bond_distance
_geom_bond_site_symmetry_2
_geom_bond_publ_flag
N1 N2 1.364(4) . ?
N1 C8 1.396(4) . ?
N1 C19 1.444(4) . ?
C1 C2 1.372(5) . ?
C1 C6 1.410(4) . ?
C1 H1A 0.9500 . ?
N2 N3 1.313(3) . ?
C2 C3 1.386(5) . ?
C2 H2A 0.9500 . ?
C3 C4 1.381(5) . ?
C3 H3A 0.9500 . ?
N3 C9 1.346(4) . ?
N3 C10 1.439(4) . ?
N4 N5 1.357(3) . ?
N4 C33 1.394(4) . ?
N4 C44 1.457(4) . ?
C4 C5 1.366(5) . ?
C4 H4A 0.9500 . ?
N5 N6 1.315(3) . ?
C5 C6 1.420(5) . ?
C5 H5A 0.9500 . ?
C6 C7 1.436(4) . ?
N6 C34 1.347(4) . ?
N6 C35 1.448(4) . ?
C7 C8 1.374(5) . ?
C7 H7A 0.9500 . ?
C8 C9 1.418(4) . ?
C9 H9A 0.9500 . ?
C10 C11 1.385(5) . ?
C10 C15 1.399(4) . ?
C11 C12 1.390(5) . ?
C11 C16 1.508(5) . ?
C12 C13 1.380(5) . ?
C12 H12A 0.9500 . ?
C13 C14 1.393(6) . ?
C13 C17 1.510(5) . ?
C14 C15 1.378(5) . ?
C14 H14A 0.9500 . ?
C15 C18 1.495(5) . ?
C16 H16A 0.9800 . ?
C16 H16B 0.9800 . ?
C16 H16C 0.9800 . ?
C17 H17A 0.9800 . ?
C17 H17B 0.9800 . ?
C17 H17C 0.9800 . ?
C18 H18A 0.9800 . ?
C18 H18B 0.9800 . ?
C18 H18C 0.9800 . ?
C19 C20 1.516(5) . ?
C19 H19A 0.9900 . ?
C19 H19B 0.9900 . ?
C20 C21 1.384(5) . ?
C20 C25 1.391(5) . ?
C21 C22 1.388(5) . ?
C21 H21A 0.9500 . ?
C22 C23 1.371(6) . ?
C22 H22A 0.9500 . ?
C23 C24 1.374(6) . ?
C23 H23A 0.9500 . ?
C24 C25 1.394(6) . ?
C24 H24A 0.9500 . ?
C25 H25A 0.9500 . ?
C26 C27 1.390(4) . ?
C26 C31 1.404(4) . ?
C26 H26A 0.9500 . ?
C27 C28 1.382(5) . ?
C27 H27A 0.9500 . ?
C28 C29 1.380(5) . ?
C28 H28A 0.9500 . ?
C29 C30 1.365(5) . ?
C29 H29A 0.9500 . ?
C30 C31 1.422(4) . ?
C30 H30A 0.9500 . ?
C31 C32 1.429(4) . ?
C32 C33 1.385(4) . ?
C32 H32A 0.9500 . ?
C33 C34 1.414(4) . ?
C34 H34A 0.9500 . ?
C35 C40 1.384(4) . ?
C35 C36 1.394(4) . ?
C36 C37 1.390(4) . ?
C36 C41 1.504(4) . ?
C37 C38 1.396(5) . ?
C37 H37A 0.9500 . ?
C38 C39 1.383(5) . ?
C38 C42 1.513(5) . ?
C39 C40 1.388(5) . ?
C39 H39A 0.9500 . ?
C40 C43 1.512(5) . ?
C41 H41A 0.9800 . ?
C41 H41B 0.9800 . ?
C41 H41C 0.9800 . ?
C42 H42A 0.9800 . ?
C42 H42B 0.9800 . ?
C42 H42C 0.9800 . ?
C43 H43A 0.9800 . ?
C43 H43B 0.9800 . ?
C43 H43C 0.9800 . ?
C44 C45 1.511(4) . ?
C44 H44A 0.9900 . ?
C44 H44B 0.9900 . ?
C45 C50 1.387(4) . ?
C45 C46 1.402(4) . ?
C46 C47 1.378(5) . ?
C46 H46A 0.9500 . ?
C47 C48 1.373(6) . ?
C47 H47A 0.9500 . ?
C48 C49 1.376(5) . ?
C48 H48A 0.9500 . ?
C49 C50 1.383(5) . ?
C49 H49A 0.9500 . ?
C50 H50A 0.9500 . ?

loop_
_geom_torsion_atom_site_label_1
_geom_torsion_atom_site_label_2
_geom_torsion_atom_site_label_3
_geom_torsion_atom_site_label_4
_geom_torsion
_geom_torsion_site_symmetry_1
_geom_torsion_site_symmetry_2
_geom_torsion_site_symmetry_3
_geom_torsion_site_symmetry_4
_geom_torsion_publ_flag
C8 N1 N2 N3 -3.1(3) . . . . ?
C19 N1 N2 N3 -178.9(3) . . . . ?
C6 C1 C2 C3 1.0(6) . . . . ?
C1 C2 C3 C4 -1.6(7) . . . . ?
N1 N2 N3 C9 1.1(3) . . . . ?
N1 N2 N3 C10 -179.8(2) . . . . ?
C2 C3 C4 C5 1.1(7) . . . . ?
C33 N4 N5 N6 -2.8(3) . . . . ?
C44 N4 N5 N6 -175.9(2) . . . . ?
C3 C4 C5 C6 0.0(6) . . . . ?
C2 C1 C6 C5 0.1(5) . . . . ?
C2 C1 C6 C7 179.7(4) . . . . ?
C4 C5 C6 C1 -0.5(5) . . . . ?
C4 C5 C6 C7 179.8(3) . . . . ?
N4 N5 N6 C34 0.8(3) . . . . ?
N4 N5 N6 C35 178.6(2) . . . . ?
C1 C6 C7 C8 8.0(6) . . . . ?
C5 C6 C7 C8 -172.3(3) . . . . ?
C6 C7 C8 N1 179.7(3) . . . . ?
C6 C7 C8 C9 0.6(6) . . . . ?
N2 N1 C8 C7 -175.5(3) . . . . ?
C19 N1 C8 C7 -0.2(5) . . . . ?
N2 N1 C8 C9 3.8(3) . . . . ?
C19 N1 C8 C9 179.1(3) . . . . ?
N2 N3 C9 C8 1.2(3) . . . . ?
C10 N3 C9 C8 -177.8(3) . . . . ?
C7 C8 C9 N3 176.4(3) . . . . ?
N1 C8 C9 N3 -2.8(3) . . . . ?
N2 N3 C10 C11 -109.9(3) . . . . ?
C9 N3 C10 C11 69.1(4) . . . . ?
N2 N3 C10 C15 73.2(4) . . . . ?
C9 N3 C10 C15 -107.8(3) . . . . ?
C15 C10 C11 C12 2.1(5) . . . . ?
N3 C10 C11 C12 -174.7(3) . . . . ?
C15 C10 C11 C16 -177.6(3) . . . . ?
N3 C10 C11 C16 5.7(5) . . . . ?
C10 C11 C12 C13 -1.4(5) . . . . ?
C16 C11 C12 C13 178.2(3) . . . . ?
C11 C12 C13 C14 -0.1(5) . . . . ?
C11 C12 C13 C17 179.2(3) . . . . ?
C12 C13 C14 C15 1.1(5) . . . . ?
C17 C13 C14 C15 -178.2(3) . . . . ?
C13 C14 C15 C10 -0.6(5) . . . . ?
C13 C14 C15 C18 178.2(3) . . . . ?
C11 C10 C15 C14 -1.1(5) . . . . ?
N3 C10 C15 C14 175.7(3) . . . . ?
C11 C10 C15 C18 -179.8(3) . . . . ?
N3 C10 C15 C18 -3.1(5) . . . . ?
N2 N1 C19 C20 108.9(3) . . . . ?
C8 N1 C19 C20 -66.2(4) . . . . ?
N1 C19 C20 C21 -43.6(4) . . . . ?
N1 C19 C20 C25 136.6(3) . . . . ?
C25 C20 C21 C22 -1.2(5) . . . . ?
C19 C20 C21 C22 179.1(3) . . . . ?
C20 C21 C22 C23 0.9(5) . . . . ?
C21 C22 C23 C24 -0.2(6) . . . . ?
C22 C23 C24 C25 -0.2(6) . . . . ?
C21 C20 C25 C24 0.8(5) . . . . ?
C19 C20 C25 C24 -179.5(3) . . . . ?
C23 C24 C25 C20 -0.1(5) . . . . ?
C31 C26 C27 C28 -0.4(6) . . . . ?
C26 C27 C28 C29 -0.1(6) . . . . ?
C27 C28 C29 C30 0.4(6) . . . . ?
C28 C29 C30 C31 -0.1(6) . . . . ?
C27 C26 C31 C30 0.7(5) . . . . ?
C27 C26 C31 C32 179.8(3) . . . . ?
C29 C30 C31 C26 -0.4(5) . . . . ?
C29 C30 C31 C32 -179.6(3) . . . . ?
C26 C31 C32 C33 6.6(5) . . . . ?
C30 C31 C32 C33 -174.3(3) . . . . ?
C31 C32 C33 N4 -176.1(3) . . . . ?
C31 C32 C33 C34 6.0(6) . . . . ?
N5 N4 C33 C32 -175.0(3) . . . . ?
C44 N4 C33 C32 -2.6(4) . . . . ?
N5 N4 C33 C34 3.6(3) . . . . ?
C44 N4 C33 C34 175.9(2) . . . . ?
N5 N6 C34 C33 1.4(3) . . . . ?
C35 N6 C34 C33 -176.2(3) . . . . ?
C32 C33 C34 N6 175.5(3) . . . . ?
N4 C33 C34 N6 -2.8(3) . . . . ?
N5 N6 C35 C40 84.4(3) . . . . ?
C34 N6 C35 C40 -98.2(3) . . . . ?
N5 N6 C35 C36 -97.5(3) . . . . ?
C34 N6 C35 C36 80.0(4) . . . . ?
C40 C35 C36 C37 0.6(4) . . . . ?
N6 C35 C36 C37 -177.5(3) . . . . ?
C40 C35 C36 C41 179.9(3) . . . . ?
N6 C35 C36 C41 1.8(4) . . . . ?
C35 C36 C37 C38 -0.7(5) . . . . ?
C41 C36 C37 C38 -180.0(3) . . . . ?
C36 C37 C38 C39 -0.6(5) . . . . ?
C36 C37 C38 C42 178.3(3) . . . . ?
C37 C38 C39 C40 2.0(5) . . . . ?
C42 C38 C39 C40 -176.8(3) . . . . ?
C36 C35 C40 C39 0.7(4) . . . . ?
N6 C35 C40 C39 178.8(3) . . . . ?
C36 C35 C40 C43 -178.0(3) . . . . ?
N6 C35 C40 C43 0.1(4) . . . . ?
C38 C39 C40 C35 -2.1(5) . . . . ?
C38 C39 C40 C43 176.6(3) . . . . ?
N5 N4 C44 C45 99.5(3) . . . . ?
C33 N4 C44 C45 -72.6(4) . . . . ?
N4 C44 C45 C50 -53.8(4) . . . . ?
N4 C44 C45 C46 125.5(3) . . . . ?
C50 C45 C46 C47 -0.5(5) . . . . ?
C44 C45 C46 C47 -179.8(3) . . . . ?
C45 C46 C47 C48 0.4(6) . . . . ?
C46 C47 C48 C49 -0.3(6) . . . . ?
C47 C48 C49 C50 0.3(5) . . . . ?
C48 C49 C50 C45 -0.5(5) . . . . ?
C46 C45 C50 C49 0.6(5) . . . . ?
C44 C45 C50 C49 179.8(3) . . . . ?
